data_4130368
loop_
_publ_author_name
'Lutters, Dennis'
'Severin, Claudia'
'Schmidtmann, Marc'
'M\"uller, Thomas'

_publ_section_title
;
 Activation of 7-Silanorbornadienes by N-Heterocyclic Carbenes: A
 Selective Way to N-Heterocyclic-Carbene-Stabilized Silylenes.
;
_journal_issue 18
_journal_name_full 'Journal of the American Chemical Society'
_journal_page_first 6061
_journal_page_last 6067
_journal_paper_doi 10.1021/jacs.6b02824
_journal_volume 138
_journal_year 2016
_chemical_formula_structural Si(C24H25)(C14H10)(CH3)
_chemical_formula_sum 'C39 H38 Si'
_chemical_formula_weight 534.78
_space_group_crystal_system monoclinic
_space_group_IT_number 15
_space_group_name_Hall '-I 2ya'
_space_group_name_H-M_alt 'I 1 2/a 1'
_atom_sites_solution_hydrogens difmap
_atom_sites_solution_primary direct
_atom_sites_solution_secondary difmap
_audit_creation_method SHELXL-2014/7
_cell_angle_alpha 90
_cell_angle_beta 94.1615(15)
_cell_angle_gamma 90
_cell_formula_units_Z 8
_cell_length_a 19.6428(10)
_cell_length_b 9.1623(5)
_cell_length_c 33.756(2)
_cell_measurement_reflns_used 9948
_cell_measurement_temperature 120(2)
_cell_measurement_theta_max 27.84
_cell_measurement_theta_min 2.30
_cell_volume 6059.2(6)
_computing_cell_refinement 'Bruker SAINT V8.34A'
_computing_data_collection 'Bruker APEX2'
_computing_data_reduction 'Bruker SAINT V8.34A'
_computing_structure_refinement 'SHELXL-2014/7 (Sheldrick, 2014)'
_computing_structure_solution 'SHELXS-2013/1 (Sheldrick, 2013)'
_diffrn_ambient_temperature 120(2)
_diffrn_measured_fraction_theta_full 1.000
_diffrn_measured_fraction_theta_max 1.000
_diffrn_measurement_device_type 'Bruker APEX-II CCD'
_diffrn_measurement_method '\f and \w scans'
_diffrn_radiation_type MoK\a
_diffrn_radiation_wavelength 0.71073
_diffrn_reflns_av_R_equivalents 0.0663
_diffrn_reflns_av_unetI/netI 0.0316
_diffrn_reflns_Laue_measured_fraction_full 1.000
_diffrn_reflns_Laue_measured_fraction_max 1.000
_diffrn_reflns_limit_h_max 27
_diffrn_reflns_limit_h_min -27
_diffrn_reflns_limit_k_max 12
_diffrn_reflns_limit_k_min -12
_diffrn_reflns_limit_l_max 47
_diffrn_reflns_limit_l_min -47
_diffrn_reflns_number 127240
_diffrn_reflns_point_group_measured_fraction_full 1.000
_diffrn_reflns_point_group_measured_fraction_max 1.000
_diffrn_reflns_theta_full 25.242
_diffrn_reflns_theta_max 30.034
_diffrn_reflns_theta_min 2.079
_diffrn_source 'sealed tube'
_exptl_absorpt_coefficient_mu 0.103
_exptl_absorpt_correction_T_max 1.0000
_exptl_absorpt_correction_T_min 0.9703
_exptl_absorpt_correction_type multi-scan
_exptl_absorpt_process_details 'SADABS-2012/1 (Sheldrick)'
_exptl_crystal_colour colourless
_exptl_crystal_density_diffrn 1.172
_exptl_crystal_description plate
_exptl_crystal_F_000 2288
_exptl_crystal_size_max 0.240
_exptl_crystal_size_mid 0.180
_exptl_crystal_size_min 0.020
_refine_diff_density_max 0.357
_refine_diff_density_min -0.325
_refine_diff_density_rms 0.051
_refine_ls_extinction_method none
_refine_ls_goodness_of_fit_ref 1.030
_refine_ls_hydrogen_treatment constr
_refine_ls_matrix_type full
_refine_ls_number_parameters 368
_refine_ls_number_reflns 8855
_refine_ls_number_restraints 0
_refine_ls_restrained_S_all 1.030
_refine_ls_R_factor_all 0.0708
_refine_ls_R_factor_gt 0.0455
_refine_ls_shift/su_max 0.000
_refine_ls_shift/su_mean 0.000
_refine_ls_structure_factor_coef Fsqd
_refine_ls_weighting_details 'w=1/[\s^2^(Fo^2^)+(0.0500P)^2^+6.5000P] where P=(Fo^2^+2Fc^2^)/3'
_refine_ls_weighting_scheme calc
_refine_ls_wR_factor_gt 0.1070
_refine_ls_wR_factor_ref 0.1203
_reflns_Friedel_coverage 0.000
_reflns_number_gt 6614
_reflns_number_total 8855
_reflns_threshold_expression 'I > 2\s(I)'
_cod_data_source_file ja6b02824_si_014.cif
_cod_data_source_block dlpmester
_cod_original_cell_volume 6059.1(6)
_cod_original_sg_symbol_H-M 'I 2/a'
_cod_database_code 4130368
_shelx_shelxl_version_number 2014/7
_shelx_space_group_comment
;
The symmetry employed for this shelxl refinement is uniquely defined
by the following loop, which should always be used as a source of
symmetry information in preference to the above space-group names.
They are only intended as comments.
;
_shelx_estimated_absorpt_t_min 0.976
_shelx_estimated_absorpt_t_max 0.998

loop_
_space_group_symop_operation_xyz
'x, y, z'
'-x+1/2, y, -z'
'x+1/2, y+1/2, z+1/2'
'-x+1, y+1/2, -z+1/2'
'-x, -y, -z'
'x-1/2, -y, z'
'-x+1/2, -y+1/2, -z+1/2'
'x, -y+1/2, z+1/2'

loop_
_atom_site_label
_atom_site_type_symbol
_atom_site_fract_x
_atom_site_fract_y
_atom_site_fract_z
_atom_site_U_iso_or_equiv
_atom_site_adp_type
_atom_site_occupancy
_atom_site_site_symmetry_order
_atom_site_calc_flag
_atom_site_refinement_flags_posn
_atom_site_refinement_flags_adp
Si1 Si 0.38190(2) 0.36149(4) 0.14570(2) 0.01529(9) Uani 1 1 d . .
C1 C 0.31352(7) 0.29172(15) 0.10600(4) 0.0183(3) Uani 1 1 d . .
H1 H 0.3291 0.2272 0.0845 0.022 Uiso 1 1 calc R U
C2 C 0.26729(6) 0.22509(15) 0.13516(4) 0.0180(3) Uani 1 1 d . .
C3 C 0.23384(7) 0.09167(16) 0.13294(5) 0.0231(3) Uani 1 1 d . .
H3 H 0.2372 0.0302 0.1105 0.028 Uiso 1 1 calc R U
C4 C 0.19520(7) 0.04860(16) 0.16393(5) 0.0263(3) Uani 1 1 d . .
H4 H 0.1718 -0.0422 0.1624 0.032 Uiso 1 1 calc R U
C5 C 0.19061(7) 0.13678(16) 0.19690(5) 0.0248(3) Uani 1 1 d . .
H5 H 0.1649 0.1053 0.2181 0.030 Uiso 1 1 calc R U
C6 C 0.22365(7) 0.27201(15) 0.19924(4) 0.0197(3) Uani 1 1 d . .
H6 H 0.2202 0.3328 0.2218 0.024 Uiso 1 1 calc R U
C7 C 0.26144(6) 0.31657(14) 0.16831(4) 0.0162(2) Uani 1 1 d . .
C8 C 0.30249(6) 0.45603(14) 0.16474(4) 0.0146(2) Uani 1 1 d . .
H8 H 0.3095 0.5189 0.1889 0.018 Uiso 1 1 calc R U
C9 C 0.27473(6) 0.52827(14) 0.12652(4) 0.0153(2) Uani 1 1 d . .
C10 C 0.24402(7) 0.66383(15) 0.12149(4) 0.0183(3) Uani 1 1 d . .
H10 H 0.2394 0.7258 0.1437 0.022 Uiso 1 1 calc R U
C11 C 0.21998(7) 0.70836(17) 0.08344(4) 0.0232(3) Uani 1 1 d . .
H11 H 0.1991 0.8014 0.0797 0.028 Uiso 1 1 calc R U
C12 C 0.22633(7) 0.61779(18) 0.05113(4) 0.0249(3) Uani 1 1 d . .
H12 H 0.2100 0.6494 0.0254 0.030 Uiso 1 1 calc R U
C13 C 0.25643(7) 0.48063(18) 0.05597(4) 0.0230(3) Uani 1 1 d . .
H13 H 0.2601 0.4182 0.0337 0.028 Uiso 1 1 calc R U
C14 C 0.28109(6) 0.43624(15) 0.09365(4) 0.0173(3) Uani 1 1 d . .
C15 C 0.45761(6) 0.47220(15) 0.13097(4) 0.0165(2) Uani 1 1 d . .
C16 C 0.48239(7) 0.59008(15) 0.15479(4) 0.0186(3) Uani 1 1 d . .
C17 C 0.54480(7) 0.65504(18) 0.14812(5) 0.0277(3) Uani 1 1 d . .
H17 H 0.5610 0.7341 0.1644 0.033 Uiso 1 1 calc R U
C18 C 0.58343(8) 0.60565(19) 0.11807(5) 0.0320(4) Uani 1 1 d . .
H18 H 0.6264 0.6487 0.1142 0.038 Uiso 1 1 calc R U
C19 C 0.55897(7) 0.49351(19) 0.09378(5) 0.0274(3) Uani 1 1 d . .
H19 H 0.5849 0.4616 0.0727 0.033 Uiso 1 1 calc R U
C20 C 0.49670(7) 0.42600(16) 0.09963(4) 0.0200(3) Uani 1 1 d . .
C21 C 0.44149(6) 0.65274(14) 0.18638(4) 0.0165(2) Uani 1 1 d . .
C22 C 0.44861(7) 0.60158(15) 0.22563(4) 0.0195(3) Uani 1 1 d . .
C23 C 0.40781(7) 0.66197(15) 0.25349(4) 0.0211(3) Uani 1 1 d . .
H23 H 0.4118 0.6260 0.2800 0.025 Uiso 1 1 calc R U
C24 C 0.36149(7) 0.77310(15) 0.24374(4) 0.0218(3) Uani 1 1 d . .
C25 C 0.35674(7) 0.82553(15) 0.20495(4) 0.0206(3) Uani 1 1 d . .
H25 H 0.3257 0.9024 0.1980 0.025 Uiso 1 1 calc R U
C26 C 0.39625(7) 0.76825(15) 0.17608(4) 0.0180(3) Uani 1 1 d . .
C27 C 0.50162(9) 0.48917(18) 0.23844(5) 0.0308(3) Uani 1 1 d . .
H27A H 0.5435 0.5383 0.2488 0.046 Uiso 1 1 calc R U
H27B H 0.5114 0.4284 0.2156 0.046 Uiso 1 1 calc R U
H27C H 0.4845 0.4276 0.2593 0.046 Uiso 1 1 calc R U
C28 C 0.31957(9) 0.83942(19) 0.27475(5) 0.0331(4) Uani 1 1 d . .
H28A H 0.2972 0.7617 0.2889 0.050 Uiso 1 1 calc R U
H28B H 0.2848 0.9039 0.2619 0.050 Uiso 1 1 calc R U
H28C H 0.3494 0.8959 0.2936 0.050 Uiso 1 1 calc R U
C29 C 0.39218(8) 0.83115(17) 0.13472(5) 0.0251(3) Uani 1 1 d . .
H29A H 0.3559 0.9047 0.1322 0.038 Uiso 1 1 calc R U
H29B H 0.3821 0.7530 0.1153 0.038 Uiso 1 1 calc R U
H29C H 0.4359 0.8766 0.1297 0.038 Uiso 1 1 calc R U
C30 C 0.47063(7) 0.31060(18) 0.07114(4) 0.0244(3) Uani 1 1 d . .
C31 C 0.48618(8) 0.16274(19) 0.07739(5) 0.0291(3) Uani 1 1 d . .
C32 C 0.45650(9) 0.0589(2) 0.05124(6) 0.0429(5) Uani 1 1 d . .
H32 H 0.4660 -0.0416 0.0559 0.051 Uiso 1 1 calc R U
C33 C 0.41348(10) 0.0988(3) 0.01871(6) 0.0505(6) Uani 1 1 d . .
C34 C 0.40259(9) 0.2462(3) 0.01140(5) 0.0484(6) Uani 1 1 d . .
H34 H 0.3754 0.2747 -0.0117 0.058 Uiso 1 1 calc R U
C35 C 0.43037(8) 0.3541(2) 0.03700(5) 0.0337(4) Uani 1 1 d . .
C36 C 0.53717(9) 0.11509(19) 0.11049(5) 0.0345(4) Uani 1 1 d . .
H36A H 0.5820 0.1566 0.1062 0.052 Uiso 1 1 calc R U
H36B H 0.5403 0.0083 0.1108 0.052 Uiso 1 1 calc R U
H36C H 0.5223 0.1494 0.1360 0.052 Uiso 1 1 calc R U
C37 C 0.37952(13) -0.0156(4) -0.00847(8) 0.0832(10) Uani 1 1 d . .
H37A H 0.4091 -0.1017 -0.0090 0.125 Uiso 1 1 calc R U
H37B H 0.3719 0.0244 -0.0354 0.125 Uiso 1 1 calc R U
H37C H 0.3357 -0.0434 0.0014 0.125 Uiso 1 1 calc R U
C38 C 0.41921(9) 0.5131(3) 0.02787(5) 0.0429(5) Uani 1 1 d . .
H38A H 0.3966 0.5593 0.0496 0.064 Uiso 1 1 calc R U
H38B H 0.3904 0.5231 0.0031 0.064 Uiso 1 1 calc R U
H38C H 0.4633 0.5605 0.0250 0.064 Uiso 1 1 calc R U
C39 C 0.41390(8) 0.21458(17) 0.18078(5) 0.0269(3) Uani 1 1 d . .
H39A H 0.4086 0.1195 0.1676 0.040 Uiso 1 1 calc R U
H39B H 0.3876 0.2159 0.2044 0.040 Uiso 1 1 calc R U
H39C H 0.4622 0.2315 0.1887 0.040 Uiso 1 1 calc R U

loop_
_atom_site_aniso_label
_atom_site_aniso_U_11
_atom_site_aniso_U_22
_atom_site_aniso_U_33
_atom_site_aniso_U_23
_atom_site_aniso_U_13
_atom_site_aniso_U_12
Si1 0.01167(16) 0.01689(17) 0.01725(17) -0.00139(14) 0.00059(12) 0.00021(13)
C1 0.0150(6) 0.0206(6) 0.0194(6) -0.0071(5) 0.0016(5) 0.0015(5)
C2 0.0126(6) 0.0179(6) 0.0231(7) -0.0020(5) -0.0020(5) 0.0014(5)
C3 0.0172(6) 0.0171(6) 0.0342(8) -0.0044(6) -0.0043(6) 0.0018(5)
C4 0.0178(6) 0.0162(7) 0.0439(9) 0.0043(6) -0.0046(6) -0.0027(5)
C5 0.0181(6) 0.0229(7) 0.0333(8) 0.0101(6) 0.0011(6) -0.0015(5)
C6 0.0166(6) 0.0199(6) 0.0224(7) 0.0029(5) 0.0007(5) 0.0001(5)
C7 0.0124(5) 0.0158(6) 0.0200(6) -0.0001(5) -0.0014(5) 0.0001(5)
C8 0.0137(5) 0.0156(6) 0.0145(6) -0.0016(5) 0.0013(4) -0.0016(5)
C9 0.0116(5) 0.0188(6) 0.0155(6) 0.0006(5) 0.0017(4) -0.0024(5)
C10 0.0155(6) 0.0186(6) 0.0210(6) -0.0002(5) 0.0028(5) -0.0010(5)
C11 0.0173(6) 0.0242(7) 0.0277(7) 0.0068(6) -0.0008(5) -0.0003(5)
C12 0.0175(6) 0.0368(8) 0.0199(7) 0.0077(6) -0.0019(5) -0.0016(6)
C13 0.0177(6) 0.0350(8) 0.0163(6) -0.0033(6) 0.0008(5) -0.0014(6)
C14 0.0124(5) 0.0226(7) 0.0171(6) -0.0022(5) 0.0016(5) -0.0007(5)
C15 0.0111(5) 0.0201(6) 0.0182(6) 0.0012(5) 0.0003(4) 0.0021(5)
C16 0.0124(6) 0.0198(6) 0.0234(7) 0.0000(5) 0.0008(5) 0.0014(5)
C17 0.0157(6) 0.0293(8) 0.0382(9) -0.0055(7) 0.0022(6) -0.0049(6)
C18 0.0144(6) 0.0398(9) 0.0429(9) -0.0023(7) 0.0089(6) -0.0055(6)
C19 0.0166(6) 0.0370(9) 0.0295(8) 0.0003(7) 0.0086(6) 0.0017(6)
C20 0.0143(6) 0.0263(7) 0.0195(6) -0.0002(5) 0.0021(5) 0.0034(5)
C21 0.0112(5) 0.0154(6) 0.0228(6) -0.0027(5) -0.0001(5) -0.0023(5)
C22 0.0185(6) 0.0162(6) 0.0230(7) -0.0028(5) -0.0029(5) -0.0025(5)
C23 0.0228(7) 0.0190(7) 0.0213(7) -0.0020(5) 0.0007(5) -0.0064(5)
C24 0.0177(6) 0.0193(6) 0.0289(7) -0.0075(6) 0.0054(5) -0.0059(5)
C25 0.0141(6) 0.0146(6) 0.0329(7) -0.0018(5) 0.0012(5) -0.0002(5)
C26 0.0132(6) 0.0157(6) 0.0249(7) -0.0009(5) -0.0009(5) -0.0033(5)
C27 0.0339(8) 0.0273(8) 0.0296(8) -0.0017(6) -0.0077(7) 0.0092(7)
C28 0.0305(8) 0.0320(9) 0.0386(9) -0.0115(7) 0.0141(7) -0.0022(7)
C29 0.0219(7) 0.0228(7) 0.0301(8) 0.0055(6) 0.0000(6) -0.0014(5)
C30 0.0157(6) 0.0378(8) 0.0202(7) -0.0061(6) 0.0053(5) 0.0002(6)
C31 0.0218(7) 0.0359(9) 0.0309(8) -0.0109(7) 0.0105(6) -0.0021(6)
C32 0.0335(9) 0.0472(11) 0.0501(11) -0.0248(9) 0.0178(8) -0.0093(8)
C33 0.0305(9) 0.0808(17) 0.0417(11) -0.0377(11) 0.0129(8) -0.0138(10)
C34 0.0241(8) 0.0991(19) 0.0220(8) -0.0182(10) 0.0023(6) -0.0042(10)
C35 0.0192(7) 0.0632(12) 0.0194(7) -0.0044(7) 0.0054(6) 0.0035(7)
C36 0.0301(8) 0.0291(9) 0.0453(10) -0.0009(7) 0.0088(7) 0.0056(7)
C37 0.0534(14) 0.125(3) 0.0729(17) -0.0701(18) 0.0164(12) -0.0327(16)
C38 0.0260(8) 0.0758(14) 0.0271(8) 0.0140(9) 0.0034(7) 0.0113(9)
C39 0.0221(7) 0.0255(8) 0.0327(8) 0.0040(6) -0.0019(6) 0.0012(6)

loop_
_atom_type_symbol
_atom_type_description
_atom_type_scat_dispersion_real
_atom_type_scat_dispersion_imag
_atom_type_scat_source
C C 0.0033 0.0016 'International Tables Vol C Tables 4.2.6.8 and 6.1.1.4'
H H 0.0000 0.0000 'International Tables Vol C Tables 4.2.6.8 and 6.1.1.4'
Si Si 0.0817 0.0704 'International Tables Vol C Tables 4.2.6.8 and 6.1.1.4'

loop_
_geom_angle_atom_site_label_1
_geom_angle_atom_site_label_2
_geom_angle_atom_site_label_3
_geom_angle
C39 Si1 C15 108.48(6)
C39 Si1 C8 110.72(7)
C15 Si1 C8 120.95(6)
C39 Si1 C1 112.64(7)
C15 Si1 C1 120.88(6)
C8 Si1 C1 80.92(6)
C14 C1 C2 105.73(10)
C14 C1 Si1 99.12(9)
C2 C1 Si1 95.84(8)
C14 C1 H1 117.5
C2 C1 H1 117.5
Si1 C1 H1 117.5
C3 C2 C7 120.08(13)
C3 C2 C1 128.60(13)
C7 C2 C1 111.31(11)
C2 C3 C4 119.39(14)
C2 C3 H3 120.3
C4 C3 H3 120.3
C5 C4 C3 120.63(13)
C5 C4 H4 119.7
C3 C4 H4 119.7
C4 C5 C6 120.38(14)
C4 C5 H5 119.8
C6 C5 H5 119.8
C7 C6 C5 119.36(14)
C7 C6 H6 120.3
C5 C6 H6 120.3
C6 C7 C2 120.13(12)
C6 C7 C8 128.57(12)
C2 C7 C8 111.26(11)
C9 C8 C7 105.92(10)
C9 C8 Si1 99.30(8)
C7 C8 Si1 95.46(8)
C9 C8 H8 117.5
C7 C8 H8 117.5
Si1 C8 H8 117.5
C10 C9 C14 120.24(12)
C10 C9 C8 128.47(12)
C14 C9 C8 111.25(11)
C9 C10 C11 119.32(13)
C9 C10 H10 120.3
C11 C10 H10 120.3
C12 C11 C10 120.39(14)
C12 C11 H11 119.8
C10 C11 H11 119.8
C11 C12 C13 120.70(13)
C11 C12 H12 119.7
C13 C12 H12 119.7
C14 C13 C12 119.22(13)
C14 C13 H13 120.4
C12 C13 H13 120.4
C13 C14 C9 120.13(13)
C13 C14 C1 128.30(13)
C9 C14 C1 111.52(11)
C16 C15 C20 118.08(12)
C16 C15 Si1 120.31(10)
C20 C15 Si1 120.93(10)
C17 C16 C15 120.34(13)
C17 C16 C21 118.35(13)
C15 C16 C21 121.26(11)
C18 C17 C16 120.84(14)
C18 C17 H17 119.6
C16 C17 H17 119.6
C19 C18 C17 119.53(14)
C19 C18 H18 120.2
C17 C18 H18 120.2
C18 C19 C20 121.11(14)
C18 C19 H19 119.4
C20 C19 H19 119.4
C19 C20 C15 120.05(13)
C19 C20 C30 119.00(13)
C15 C20 C30 120.87(12)
C22 C21 C26 120.11(12)
C22 C21 C16 121.56(12)
C26 C21 C16 118.31(12)
C23 C22 C21 118.81(13)
C23 C22 C27 119.83(13)
C21 C22 C27 121.28(13)
C24 C23 C22 122.00(13)
C24 C23 H23 119.0
C22 C23 H23 119.0
C23 C24 C25 118.31(13)
C23 C24 C28 120.85(14)
C25 C24 C28 120.80(14)
C26 C25 C24 121.73(13)
C26 C25 H25 119.1
C24 C25 H25 119.1
C25 C26 C21 118.97(13)
C25 C26 C29 120.63(13)
C21 C26 C29 120.38(13)
C22 C27 H27A 109.5
C22 C27 H27B 109.5
H27A C27 H27B 109.5
C22 C27 H27C 109.5
H27A C27 H27C 109.5
H27B C27 H27C 109.5
C24 C28 H28A 109.5
C24 C28 H28B 109.5
H28A C28 H28B 109.5
C24 C28 H28C 109.5
H28A C28 H28C 109.5
H28B C28 H28C 109.5
C26 C29 H29A 109.5
C26 C29 H29B 109.5
H29A C29 H29B 109.5
C26 C29 H29C 109.5
H29A C29 H29C 109.5
H29B C29 H29C 109.5
C31 C30 C35 120.05(15)
C31 C30 C20 121.74(14)
C35 C30 C20 118.20(15)
C32 C31 C30 119.15(17)
C32 C31 C36 119.65(17)
C30 C31 C36 121.12(14)
C33 C32 C31 121.6(2)
C33 C32 H32 119.2
C31 C32 H32 119.2
C32 C33 C34 118.39(18)
C32 C33 C37 120.9(3)
C34 C33 C37 120.7(2)
C33 C34 C35 122.05(18)
C33 C34 H34 119.0
C35 C34 H34 119.0
C34 C35 C30 118.48(19)
C34 C35 C38 120.97(17)
C30 C35 C38 120.53(16)
C31 C36 H36A 109.5
C31 C36 H36B 109.5
H36A C36 H36B 109.5
C31 C36 H36C 109.5
H36A C36 H36C 109.5
H36B C36 H36C 109.5
C33 C37 H37A 109.5
C33 C37 H37B 109.5
H37A C37 H37B 109.5
C33 C37 H37C 109.5
H37A C37 H37C 109.5
H37B C37 H37C 109.5
C35 C38 H38A 109.5
C35 C38 H38B 109.5
H38A C38 H38B 109.5
C35 C38 H38C 109.5
H38A C38 H38C 109.5
H38B C38 H38C 109.5
Si1 C39 H39A 109.5
Si1 C39 H39B 109.5
H39A C39 H39B 109.5
Si1 C39 H39C 109.5
H39A C39 H39C 109.5
H39B C39 H39C 109.5

loop_
_geom_bond_atom_site_label_1
_geom_bond_atom_site_label_2
_geom_bond_distance
Si1 C39 1.8711(15)
Si1 C15 1.8960(14)
Si1 C8 1.9344(13)
Si1 C1 1.9358(14)
C1 C14 1.5147(19)
C1 C2 1.5151(19)
C1 H1 1.0000
C2 C3 1.3874(19)
C2 C7 1.4094(19)
C3 C4 1.393(2)
C3 H3 0.9500
C4 C5 1.384(2)
C4 H4 0.9500
C5 C6 1.398(2)
C5 H5 0.9500
C6 C7 1.3858(19)
C6 H6 0.9500
C7 C8 1.5203(18)
C8 C9 1.5161(18)
C8 H8 1.0000
C9 C10 1.3857(19)
C9 C14 1.4061(18)
C10 C11 1.3967(19)
C10 H10 0.9500
C11 C12 1.383(2)
C11 H11 0.9500
C12 C13 1.393(2)
C12 H12 0.9500
C13 C14 1.3889(19)
C13 H13 0.9500
C15 C16 1.4117(19)
C15 C20 1.4164(18)
C16 C17 1.3957(19)
C16 C21 1.4954(19)
C17 C18 1.386(2)
C17 H17 0.9500
C18 C19 1.379(2)
C18 H18 0.9500
C19 C20 1.397(2)
C19 H19 0.9500
C20 C30 1.495(2)
C21 C22 1.4030(19)
C21 C26 1.4092(18)
C22 C23 1.394(2)
C22 C27 1.506(2)
C23 C24 1.389(2)
C23 H23 0.9500
C24 C25 1.392(2)
C24 C28 1.506(2)
C25 C26 1.392(2)
C25 H25 0.9500
C26 C29 1.507(2)
C27 H27A 0.9800
C27 H27B 0.9800
C27 H27C 0.9800
C28 H28A 0.9800
C28 H28B 0.9800
C28 H28C 0.9800
C29 H29A 0.9800
C29 H29B 0.9800
C29 H29C 0.9800
C30 C31 1.401(2)
C30 C35 1.407(2)
C31 C32 1.397(2)
C31 C36 1.510(2)
C32 C33 1.385(3)
C32 H32 0.9500
C33 C34 1.387(4)
C33 C37 1.515(3)
C34 C35 1.398(3)
C34 H34 0.9500
C35 C38 1.501(3)
C36 H36A 0.9800
C36 H36B 0.9800
C36 H36C 0.9800
C37 H37A 0.9800
C37 H37B 0.9800
C37 H37C 0.9800
C38 H38A 0.9800
C38 H38B 0.9800
C38 H38C 0.9800
C39 H39A 0.9800
C39 H39B 0.9800
C39 H39C 0.9800

loop_
_geom_torsion_atom_site_label_1
_geom_torsion_atom_site_label_2
_geom_torsion_atom_site_label_3
_geom_torsion_atom_site_label_4
_geom_torsion
C14 C1 C2 C3 121.97(15)
Si1 C1 C2 C3 -136.82(13)
C14 C1 C2 C7 -59.37(14)
Si1 C1 C2 C7 41.84(12)
C7 C2 C3 C4 -0.7(2)
C1 C2 C3 C4 177.83(13)
C2 C3 C4 C5 -0.7(2)
C3 C4 C5 C6 1.3(2)
C4 C5 C6 C7 -0.4(2)
C5 C6 C7 C2 -1.03(19)
C5 C6 C7 C8 -178.59(13)
C3 C2 C7 C6 1.59(19)
C1 C2 C7 C6 -177.19(12)
C3 C2 C7 C8 179.55(12)
C1 C2 C7 C8 0.77(15)
C6 C7 C8 C9 -123.93(14)
C2 C7 C8 C9 58.33(13)
C6 C7 C8 Si1 134.77(13)
C2 C7 C8 Si1 -42.97(11)
C7 C8 C9 C10 118.89(14)
Si1 C8 C9 C10 -142.66(12)
C7 C8 C9 C14 -58.91(13)
Si1 C8 C9 C14 39.54(11)
C14 C9 C10 C11 -0.47(19)
C8 C9 C10 C11 -178.09(12)
C9 C10 C11 C12 0.4(2)
C10 C11 C12 C13 0.3(2)
C11 C12 C13 C14 -1.0(2)
C12 C13 C14 C9 0.9(2)
C12 C13 C14 C1 178.04(13)
C10 C9 C14 C13 -0.18(19)
C8 C9 C14 C13 177.82(12)
C10 C9 C14 C1 -177.77(11)
C8 C9 C14 C1 0.23(15)
C2 C1 C14 C13 -118.41(15)
Si1 C1 C14 C13 142.82(13)
C2 C1 C14 C9 58.93(14)
Si1 C1 C14 C9 -39.83(12)
C39 Si1 C15 C16 -86.08(12)
C8 Si1 C15 C16 43.36(13)
C1 Si1 C15 C16 141.65(10)
C39 Si1 C15 C20 84.32(12)
C8 Si1 C15 C20 -146.25(10)
C1 Si1 C15 C20 -47.96(13)
C20 C15 C16 C17 -2.1(2)
Si1 C15 C16 C17 168.60(11)
C20 C15 C16 C21 175.16(12)
Si1 C15 C16 C21 -14.18(18)
C15 C16 C17 C18 0.2(2)
C21 C16 C17 C18 -177.13(15)
C16 C17 C18 C19 1.8(3)
C17 C18 C19 C20 -1.8(3)
C18 C19 C20 C15 -0.2(2)
C18 C19 C20 C30 176.66(15)
C16 C15 C20 C19 2.1(2)
Si1 C15 C20 C19 -168.54(11)
C16 C15 C20 C30 -174.70(13)
Si1 C15 C20 C30 14.70(18)
C17 C16 C21 C22 -91.36(17)
C15 C16 C21 C22 91.36(16)
C17 C16 C21 C26 87.06(16)
C15 C16 C21 C26 -90.22(16)
C26 C21 C22 C23 3.18(19)
C16 C21 C22 C23 -178.43(12)
C26 C21 C22 C27 -173.65(13)
C16 C21 C22 C27 4.8(2)
C21 C22 C23 C24 -1.4(2)
C27 C22 C23 C24 175.49(13)
C22 C23 C24 C25 -0.6(2)
C22 C23 C24 C28 -178.14(13)
C23 C24 C25 C26 0.9(2)
C28 C24 C25 C26 178.38(13)
C24 C25 C26 C21 0.9(2)
C24 C25 C26 C29 -177.49(13)
C22 C21 C26 C25 -2.96(19)
C16 C21 C26 C25 178.59(12)
C22 C21 C26 C29 175.46(12)
C16 C21 C26 C29 -2.99(18)
C19 C20 C30 C31 90.81(18)
C15 C20 C30 C31 -92.39(17)
C19 C20 C30 C35 -88.18(17)
C15 C20 C30 C35 88.61(17)
C35 C30 C31 C32 -5.5(2)
C20 C30 C31 C32 175.55(14)
C35 C30 C31 C36 171.22(14)
C20 C30 C31 C36 -7.8(2)
C30 C31 C32 C33 1.7(2)
C36 C31 C32 C33 -175.05(16)
C31 C32 C33 C34 2.9(3)
C31 C32 C33 C37 -177.60(17)
C32 C33 C34 C35 -3.8(3)
C37 C33 C34 C35 176.69(17)
C33 C34 C35 C30 0.1(2)
C33 C34 C35 C38 178.49(17)
C31 C30 C35 C34 4.6(2)
C20 C30 C35 C34 -176.40(13)
C31 C30 C35 C38 -173.82(14)
C20 C30 C35 C38 5.2(2)
